data_4021571
loop_
_publ_author_name
'Kai Deng'
'Ahlem Bensari-Bouguerra'
'Joseph Whetstone'
'Theodore Cohen'

_publ_section_title
;
 Cyclization by Intramolecular Carbolithiation of Alkyl- and Vinyllithiums
 Prepared by the Action of Aromatic Radical Anions on Phenyl
 Thioethers. High Stereoselectivity in the Cyclization Accelerated by
 an Allylic Lithium Oxyanion
;
_journal_name_full 'Journal of Organic Chemistry'
_journal_page_first 2360
_journal_page_last 2372
_journal_paper_doi 10.1021/jo052535m
_journal_volume 71
_journal_year 2006
_chemical_formula_sum 'C12 H22 O'
_chemical_formula_weight 182.30
_chemical_name_systematic
; 
 ? 
;
_space_group_IT_number 41
_symmetry_cell_setting orthorhombic
_symmetry_space_group_name_Hall 'A 2 -2ab'
_symmetry_space_group_name_H-M 'A b a 2'
_atom_sites_solution_hydrogens geom
_atom_sites_solution_primary direct
_atom_sites_solution_secondary difmap
_audit_creation_method SHELXL-97
_cell_angle_alpha 90.00
_cell_angle_beta 90.00
_cell_angle_gamma 90.00
_cell_formula_units_Z 16
_cell_length_a 9.1390(14)
_cell_length_b 19.074(4)
_cell_length_c 26.460(4)
_cell_measurement_temperature 295(2)
_cell_volume 4612.5(13)
_computing_structure_refinement 'SHELXL-97 (Sheldrick, 1997)'
_computing_structure_solution 'SHELXS-97 (Sheldrick, 1990)'
_diffrn_ambient_temperature 295(2)
_diffrn_measured_fraction_theta_full 1.000
_diffrn_measured_fraction_theta_max 1.000
_diffrn_radiation_monochromator graphite
_diffrn_radiation_source 'fine-focus sealed tube'
_diffrn_radiation_type MoK\a
_diffrn_radiation_wavelength 0.71073
_diffrn_reflns_av_R_equivalents 0.1105
_diffrn_reflns_av_sigmaI/netI 0.0442
_diffrn_reflns_limit_h_max 10
_diffrn_reflns_limit_h_min -10
_diffrn_reflns_limit_k_max 22
_diffrn_reflns_limit_k_min -22
_diffrn_reflns_limit_l_max 31
_diffrn_reflns_limit_l_min -31
_diffrn_reflns_number 17733
_diffrn_reflns_theta_full 25.00
_diffrn_reflns_theta_max 25.00
_diffrn_reflns_theta_min 1.54
_exptl_absorpt_coefficient_mu 0.064
_exptl_absorpt_correction_T_max 0.9886
_exptl_absorpt_correction_T_min 0.9823
_exptl_absorpt_correction_type multi-scan
_exptl_crystal_density_diffrn 1.050
_exptl_crystal_density_method 'not measured'
_exptl_crystal_F_000 1632
_exptl_crystal_size_max 0.28
_exptl_crystal_size_mid 0.28
_exptl_crystal_size_min 0.18
_refine_diff_density_max 0.119
_refine_diff_density_min -0.131
_refine_diff_density_rms 0.030
_refine_ls_abs_structure_details 'Flack H D (1983), Acta Cryst. A39, 876-881'
_refine_ls_abs_structure_Flack 0(3)
_refine_ls_extinction_method none
_refine_ls_goodness_of_fit_ref 1.016
_refine_ls_hydrogen_treatment mixed
_refine_ls_matrix_type full
_refine_ls_number_parameters 243
_refine_ls_number_reflns 2087
_refine_ls_number_restraints 1
_refine_ls_restrained_S_all 1.016
_refine_ls_R_factor_all 0.0911
_refine_ls_R_factor_gt 0.0585
_refine_ls_shift/su_max 0.000
_refine_ls_shift/su_mean 0.000
_refine_ls_structure_factor_coef Fsqd
_refine_ls_weighting_details 'calc w=1/[\s^2^(Fo^2^)+(0.0780P)^2^+0.0000P] where P=(Fo^2^+2Fc^2^)/3'
_refine_ls_weighting_scheme calc
_refine_ls_wR_factor_gt 0.1302
_refine_ls_wR_factor_ref 0.1436
_reflns_number_gt 1442
_reflns_number_total 2087
_reflns_threshold_expression >2sigma(I)
_cod_data_source_file jo052535mrom20051209_102322.cif
_cod_depositor_comments
;
The following automatic conversions were performed:
'_symmetry_cell_setting' value 'Orthorhombic' changed to 'orthorhombic'
according to '/home/saulius/struct/CIF-dictionaries/cif_core.dic'
dictionary named 'cif_core.dic' version 2.4.1 from 2010-06-29.

Automatic conversion script
Id: cif_fix_enum 1527 2010-12-29 10:47:43Z saulius 
;
_cod_database_code 4021571

loop_
_symmetry_equiv_pos_as_xyz
'x, y, z'
'-x, -y, z'
'x+1/2, -y+1/2, z'
'-x+1/2, y+1/2, z'
'x, y+1/2, z+1/2'
'-x, -y+1/2, z+1/2'
'x+1/2, -y+1, z+1/2'
'-x+1/2, y+1, z+1/2'

loop_
_atom_site_label
_atom_site_type_symbol
_atom_site_fract_x
_atom_site_fract_y
_atom_site_fract_z
_atom_site_U_iso_or_equiv
_atom_site_adp_type
_atom_site_occupancy
_atom_site_symmetry_multiplicity
_atom_site_calc_flag
_atom_site_refinement_flags
O O 0.5007(5) 0.0716(2) 0.34131(19) 0.0816(13) Uani 1 1 d .
H1O H 0.468(5) 0.034(2) 0.2338(19) 0.053(16) Uiso 1 1 d .
C1 C 0.7507(5) 0.0939(2) 0.37297(16) 0.0535(12) Uani 1 1 d .
H1A H 0.7507 0.0437 0.3810 0.064 Uiso 1 1 calc R
C2 C 0.8729(7) 0.1066(3) 0.3349(2) 0.0773(16) Uani 1 1 d .
H2A H 0.8620 0.1521 0.3188 0.093 Uiso 1 1 calc R
H2B H 0.8735 0.0706 0.3090 0.093 Uiso 1 1 calc R
C3 C 1.0138(7) 0.1038(3) 0.3668(3) 0.0874(19) Uani 1 1 d .
H3A H 1.0773 0.1429 0.3585 0.105 Uiso 1 1 calc R
H3B H 1.0663 0.0605 0.3605 0.105 Uiso 1 1 calc R
C4 C 0.9660(6) 0.1079(3) 0.4228(3) 0.0801(16) Uani 1 1 d .
H4A H 0.9725 0.0624 0.4390 0.096 Uiso 1 1 calc R
H4B H 1.0253 0.1412 0.4415 0.096 Uiso 1 1 calc R
C5 C 0.8071(5) 0.1325(2) 0.41916(17) 0.0497(11) Uani 1 1 d .
H5A H 0.8100 0.1824 0.4103 0.060 Uiso 1 1 calc R
C6 C 0.6899(5) 0.1242(2) 0.45972(16) 0.0503(12) Uani 1 1 d .
C7 C 0.5489(5) 0.1102(2) 0.42674(17) 0.0484(11) Uani 1 1 d .
H7A H 0.5271 0.0603 0.4314 0.058 Uiso 1 1 calc R
C8 C 0.5935(5) 0.1174(2) 0.37035(18) 0.0494(11) Uani 1 1 d .
C9 C 0.6799(7) 0.1909(3) 0.4915(2) 0.0901(19) Uani 1 1 d .
H9A H 0.7690 0.1970 0.5102 0.135 Uiso 1 1 calc R
H9B H 0.5992 0.1872 0.5145 0.135 Uiso 1 1 calc R
H9C H 0.6652 0.2305 0.4697 0.135 Uiso 1 1 calc R
C10 C 0.7161(6) 0.0614(3) 0.4942(2) 0.091(2) Uani 1 1 d .
H10A H 0.8013 0.0697 0.5146 0.137 Uiso 1 1 calc R
H10B H 0.7308 0.0201 0.4740 0.137 Uiso 1 1 calc R
H10C H 0.6327 0.0547 0.5157 0.137 Uiso 1 1 calc R
C11 C 0.4090(6) 0.1483(3) 0.4416(2) 0.093(2) Uani 1 1 d .
H11A H 0.3312 0.1345 0.4193 0.140 Uiso 1 1 calc R
H11B H 0.4239 0.1980 0.4391 0.140 Uiso 1 1 calc R
H11C H 0.3836 0.1364 0.4757 0.140 Uiso 1 1 calc R
C12 C 0.5735(7) 0.1906(3) 0.3489(2) 0.0823(18) Uani 1 1 d .
H12A H 0.6035 0.1911 0.3141 0.123 Uiso 1 1 calc R
H12B H 0.6321 0.2232 0.3678 0.123 Uiso 1 1 calc R
H12C H 0.4724 0.2038 0.3512 0.123 Uiso 1 1 calc R
O' O 0.4689(4) 0.07214(18) 0.23659(13) 0.0601(10) Uani 1 1 d .
H2O H 0.505(8) 0.076(4) 0.315(3) 0.11(3) Uiso 1 1 d .
C1' C 0.3652(4) 0.1746(2) 0.19740(16) 0.0431(10) Uani 1 1 d .
H1'A H 0.4632 0.1772 0.1825 0.052 Uiso 1 1 calc R
C2' C 0.3476(6) 0.2390(2) 0.2304(2) 0.0672(14) Uani 1 1 d .
H2'A H 0.4377 0.2495 0.2482 0.081 Uiso 1 1 calc R
H2'B H 0.2698 0.2324 0.2548 0.081 Uiso 1 1 calc R
C3' C 0.3091(6) 0.2980(2) 0.1929(2) 0.0675(14) Uani 1 1 d .
H3'A H 0.2205 0.3218 0.2036 0.081 Uiso 1 1 calc R
H3'B H 0.3878 0.3320 0.1913 0.081 Uiso 1 1 calc R
C4' C 0.2864(6) 0.2636(3) 0.1411(2) 0.0672(15) Uani 1 1 d .
H4'A H 0.3728 0.2683 0.1201 0.081 Uiso 1 1 calc R
H4'B H 0.2032 0.2838 0.1236 0.081 Uiso 1 1 calc R
C5' C 0.2583(5) 0.1868(2) 0.15513(17) 0.0464(10) Uani 1 1 d .
H5'A H 0.1606 0.1852 0.1704 0.056 Uiso 1 1 calc R
C6' C 0.2694(5) 0.1222(2) 0.12066(18) 0.0508(11) Uani 1 1 d .
C7' C 0.3276(5) 0.0642(2) 0.15833(17) 0.0509(11) Uani 1 1 d .
H7'A H 0.4284 0.0547 0.1477 0.061 Uiso 1 1 calc R
C8' C 0.3406(5) 0.0987(2) 0.21168(15) 0.0439(10) Uani 1 1 d .
C9' C 0.3802(7) 0.1340(3) 0.0782(2) 0.0857(18) Uani 1 1 d .
H9'A H 0.3439 0.1692 0.0555 0.129 Uiso 1 1 calc R
H9'B H 0.3948 0.0909 0.0601 0.129 Uiso 1 1 calc R
H9'C H 0.4716 0.1492 0.0924 0.129 Uiso 1 1 calc R
C10' C 0.1196(6) 0.1053(3) 0.0970(2) 0.0796(17) Uani 1 1 d .
H10D H 0.0908 0.1429 0.0751 0.119 Uiso 1 1 calc R
H10E H 0.0481 0.0998 0.1233 0.119 Uiso 1 1 calc R
H10F H 0.1264 0.0626 0.0779 0.119 Uiso 1 1 calc R
C11' C 0.2504(7) -0.0061(2) 0.1568(3) 0.0916(19) Uani 1 1 d .
H11D H 0.2953 -0.0374 0.1805 0.137 Uiso 1 1 calc R
H11E H 0.2577 -0.0255 0.1234 0.137 Uiso 1 1 calc R
H11F H 0.1491 0.0001 0.1654 0.137 Uiso 1 1 calc R
C12' C 0.2083(6) 0.0878(3) 0.2453(2) 0.0808(17) Uani 1 1 d .
H12D H 0.2242 0.1105 0.2772 0.121 Uiso 1 1 calc R
H12E H 0.1934 0.0385 0.2507 0.121 Uiso 1 1 calc R
H12F H 0.1234 0.1075 0.2293 0.121 Uiso 1 1 calc R

loop_
_atom_site_aniso_label
_atom_site_aniso_U_11
_atom_site_aniso_U_22
_atom_site_aniso_U_33
_atom_site_aniso_U_23
_atom_site_aniso_U_13
_atom_site_aniso_U_12
O 0.097(3) 0.100(3) 0.047(3) -0.013(2) -0.018(2) -0.010(2)
C1 0.085(3) 0.037(2) 0.039(3) 0.005(2) 0.009(3) 0.002(2)
C2 0.106(5) 0.064(3) 0.062(4) -0.008(3) 0.032(3) 0.000(3)
C3 0.076(4) 0.076(4) 0.111(5) -0.011(4) 0.034(4) 0.000(3)
C4 0.062(3) 0.087(4) 0.092(4) -0.004(3) 0.007(3) 0.001(3)
C5 0.061(3) 0.045(2) 0.044(3) -0.002(2) 0.008(2) -0.0051(19)
C6 0.061(3) 0.059(3) 0.032(3) 0.000(2) 0.000(2) -0.008(2)
C7 0.053(2) 0.053(2) 0.040(3) 0.003(2) 0.006(2) -0.004(2)
C8 0.070(3) 0.042(2) 0.037(3) 0.002(2) -0.007(2) -0.002(2)
C9 0.096(4) 0.110(5) 0.064(4) -0.041(4) 0.022(3) -0.030(3)
C10 0.073(4) 0.130(5) 0.069(4) 0.039(4) -0.018(3) -0.011(3)
C11 0.078(4) 0.133(5) 0.069(4) -0.002(4) 0.005(3) 0.021(3)
C12 0.121(5) 0.062(3) 0.064(4) 0.017(3) -0.003(3) 0.010(3)
O' 0.075(2) 0.0432(19) 0.062(2) 0.0018(17) -0.0137(18) 0.0192(17)
C1' 0.039(2) 0.049(2) 0.042(3) 0.001(2) -0.005(2) 0.0073(17)
C2' 0.085(3) 0.052(3) 0.065(3) -0.012(3) -0.017(3) 0.020(2)
C3' 0.062(3) 0.046(3) 0.094(4) -0.001(3) -0.013(3) -0.002(2)
C4' 0.062(3) 0.066(3) 0.074(4) 0.024(3) -0.012(3) 0.005(2)
C5' 0.037(2) 0.052(2) 0.050(3) 0.011(2) -0.005(2) 0.0088(19)
C6' 0.044(2) 0.068(3) 0.041(3) -0.001(2) -0.004(2) 0.005(2)
C7' 0.050(2) 0.051(3) 0.052(3) -0.005(2) -0.013(2) -0.001(2)
C8' 0.053(2) 0.041(2) 0.037(3) 0.0051(19) 0.000(2) 0.0065(19)
C9' 0.101(4) 0.100(4) 0.056(4) 0.000(3) 0.015(3) 0.013(4)
C10' 0.073(4) 0.089(4) 0.077(4) -0.014(3) -0.035(3) 0.010(3)
C11' 0.098(4) 0.060(3) 0.116(5) 0.000(4) -0.045(4) -0.014(3)
C12' 0.097(4) 0.077(4) 0.068(4) 0.019(3) 0.024(3) 0.003(3)

loop_
_atom_type_symbol
_atom_type_description
_atom_type_scat_dispersion_real
_atom_type_scat_dispersion_imag
_atom_type_scat_source
C C 0.0033 0.0016 'International Tables Vol C Tables 4.2.6.8 and 6.1.1.4'
H H 0.0000 0.0000 'International Tables Vol C Tables 4.2.6.8 and 6.1.1.4'
O O 0.0106 0.0060 'International Tables Vol C Tables 4.2.6.8 and 6.1.1.4'

loop_
_geom_angle_atom_site_label_1
_geom_angle_atom_site_label_2
_geom_angle_atom_site_label_3
_geom_angle
C8 O H2O 115(7)
C8 C1 C5 102.5(3)
C8 C1 C2 128.4(4)
C5 C1 C2 101.9(4)
C8 C1 H1A 107.4
C5 C1 H1A 107.4
C2 C1 H1A 107.4
C1 C2 C3 104.1(5)
C1 C2 H2A 110.9
C3 C2 H2A 110.9
C1 C2 H2B 110.9
C3 C2 H2B 110.9
H2A C2 H2B 109.0
C2 C3 C4 106.7(4)
C2 C3 H3A 110.4
C4 C3 H3A 110.4
C2 C3 H3B 110.4
C4 C3 H3B 110.4
H3A C3 H3B 108.6
C5 C4 C3 102.9(5)
C5 C4 H4A 111.2
C3 C4 H4A 111.2
C5 C4 H4B 111.2
C3 C4 H4B 111.2
H4A C4 H4B 109.1
C1 C5 C6 106.1(3)
C1 C5 C4 103.0(4)
C6 C5 C4 126.2(4)
C1 C5 H5A 106.7
C6 C5 H5A 106.7
C4 C5 H5A 106.7
C10 C6 C5 113.1(4)
C10 C6 C9 109.6(4)
C5 C6 C9 110.0(4)
C10 C6 C7 109.0(4)
C5 C6 C7 101.7(3)
C9 C6 C7 113.3(4)
C11 C7 C8 115.3(4)
C11 C7 C6 117.6(4)
C8 C7 C6 107.6(3)
C11 C7 H7A 105.1
C8 C7 H7A 105.1
C6 C7 H7A 105.1
O C8 C1 114.0(4)
O C8 C12 106.7(4)
C1 C8 C12 113.9(4)
O C8 C7 107.8(4)
C1 C8 C7 100.4(4)
C12 C8 C7 114.1(4)
C6 C9 H9A 109.5
C6 C9 H9B 109.5
H9A C9 H9B 109.5
C6 C9 H9C 109.5
H9A C9 H9C 109.5
H9B C9 H9C 109.5
C6 C10 H10A 109.5
C6 C10 H10B 109.5
H10A C10 H10B 109.5
C6 C10 H10C 109.5
H10A C10 H10C 109.5
H10B C10 H10C 109.5
C7 C11 H11A 109.5
C7 C11 H11B 109.5
H11A C11 H11B 109.5
C7 C11 H11C 109.5
H11A C11 H11C 109.5
H11B C11 H11C 109.5
C8 C12 H12A 109.5
C8 C12 H12B 109.5
H12A C12 H12B 109.5
C8 C12 H12C 109.5
H12A C12 H12C 109.5
H12B C12 H12C 109.5
C8' O' H1O 107(4)
C5' C1' C8' 103.7(3)
C5' C1' C2' 103.5(3)
C8' C1' C2' 128.1(4)
C5' C1' H1'A 106.6
C8' C1' H1'A 106.6
C2' C1' H1'A 106.6
C1' C2' C3' 104.3(4)
C1' C2' H2'A 110.9
C3' C2' H2'A 110.9
C1' C2' H2'B 110.9
C3' C2' H2'B 110.9
H2'A C2' H2'B 108.9
C4' C3' C2' 107.1(4)
C4' C3' H3'A 110.3
C2' C3' H3'A 110.3
C4' C3' H3'B 110.3
C2' C3' H3'B 110.3
H3'A C3' H3'B 108.6
C3' C4' C5' 102.4(4)
C3' C4' H4'A 111.3
C5' C4' H4'A 111.3
C3' C4' H4'B 111.3
C5' C4' H4'B 111.3
H4'A C4' H4'B 109.2
C1' C5' C4' 102.7(4)
C1' C5' C6' 105.9(3)
C4' C5' C6' 127.7(4)
C1' C5' H5'A 106.3
C4' C5' H5'A 106.3
C6' C5' H5'A 106.3
C9' C6' C5' 111.2(4)
C9' C6' C10' 108.7(5)
C5' C6' C10' 110.5(4)
C9' C6' C7' 110.1(4)
C5' C6' C7' 102.0(3)
C10' C6' C7' 114.2(4)
C11' C7' C8' 115.6(4)
C11' C7' C6' 116.4(4)
C8' C7' C6' 107.6(3)
C11' C7' H7'A 105.4
C8' C7' H7'A 105.4
C6' C7' H7'A 105.4
O' C8' C1' 109.3(3)
O' C8' C12' 109.5(4)
C1' C8' C12' 113.3(4)
O' C8' C7' 109.2(3)
C1' C8' C7' 100.8(3)
C12' C8' C7' 114.4(4)
C6' C9' H9'A 109.5
C6' C9' H9'B 109.5
H9'A C9' H9'B 109.5
C6' C9' H9'C 109.5
H9'A C9' H9'C 109.5
H9'B C9' H9'C 109.5
C6' C10' H10D 109.5
C6' C10' H10E 109.5
H10D C10' H10E 109.5
C6' C10' H10F 109.5
H10D C10' H10F 109.5
H10E C10' H10F 109.5
C7' C11' H11D 109.5
C7' C11' H11E 109.5
H11D C11' H11E 109.5
C7' C11' H11F 109.5
H11D C11' H11F 109.5
H11E C11' H11F 109.5
C8' C12' H12D 109.5
C8' C12' H12E 109.5
H12D C12' H12E 109.5
C8' C12' H12F 109.5
H12D C12' H12F 109.5
H12E C12' H12F 109.5

loop_
_geom_bond_atom_site_label_1
_geom_bond_atom_site_label_2
_geom_bond_distance
O C8 1.439(6)
O H2O 0.70(7)
C1 C8 1.507(7)
C1 C5 1.517(6)
C1 C2 1.524(7)
C1 H1A 0.9800
C2 C3 1.541(9)
C2 H2A 0.9700
C2 H2B 0.9700
C3 C4 1.547(10)
C3 H3A 0.9700
C3 H3B 0.9700
C4 C5 1.529(7)
C4 H4A 0.9700
C4 H4B 0.9700
C5 C6 1.525(6)
C5 H5A 0.9800
C6 C10 1.525(7)
C6 C9 1.528(7)
C6 C7 1.579(6)
C7 C11 1.522(7)
C7 C8 1.553(7)
C7 H7A 0.9800
C8 C12 1.519(6)
C9 H9A 0.9600
C9 H9B 0.9600
C9 H9C 0.9600
C10 H10A 0.9600
C10 H10B 0.9600
C10 H10C 0.9600
C11 H11A 0.9600
C11 H11B 0.9600
C11 H11C 0.9600
C12 H12A 0.9600
C12 H12B 0.9600
C12 H12C 0.9600
O' C8' 1.437(5)
O' H1O 0.73(4)
C1' C5' 1.503(6)
C1' C8' 1.513(6)
C1' C2' 1.516(6)
C1' H1'A 0.9800
C2' C3' 1.539(7)
C2' H2'A 0.9700
C2' H2'B 0.9700
C3' C4' 1.534(7)
C3' H3'A 0.9700
C3' H3'B 0.9700
C4' C5' 1.533(6)
C4' H4'A 0.9700
C4' H4'B 0.9700
C5' C6' 1.537(6)
C5' H5'A 0.9800
C6' C9' 1.529(7)
C6' C10' 1.540(7)
C6' C7' 1.580(6)
C7' C11' 1.517(6)
C7' C8' 1.561(6)
C7' H7'A 0.9800
C8' C12' 1.515(6)
C9' H9'A 0.9600
C9' H9'B 0.9600
C9' H9'C 0.9600
C10' H10D 0.9600
C10' H10E 0.9600
C10' H10F 0.9600
C11' H11D 0.9600
C11' H11E 0.9600
C11' H11F 0.9600
C12' H12D 0.9600
C12' H12E 0.9600
C12' H12F 0.9600
